data_7010770
loop_
_publ_author_name
'Foreman, Mark R. St J.'
'Plater, M. John'
'Skakle, Janet M. S.'

_publ_section_title
;
 Synthesis and characterisation of polymeric and oligomeric lead(II)
 carboxylates
;
_journal_issue 12
_journal_name_full 'Journal of the Chemical Society, Dalton Transactions'
_journal_page_first 1897
_journal_paper_doi 10.1039/b103519n
_journal_year 2001
_chemical_formula_moiety 'C56 H36 O13 Pb3'
_chemical_formula_sum 'C56 H36 O13 Pb3'
_chemical_formula_weight 1538.42
_chemical_name_systematic
; 
Pb-Ph- 
;
_space_group_IT_number 14
_symmetry_cell_setting monoclinic
_symmetry_space_group_name_Hall '-P 2yn'
_symmetry_space_group_name_H-M 'P 1 21/n 1'
_atom_sites_solution_hydrogens geom
_atom_sites_solution_primary direct
_atom_sites_solution_secondary difmap
_audit_creation_method SHELXL-97
_cell_angle_alpha 90.00
_cell_angle_beta 93.8450(10)
_cell_angle_gamma 90.00
_cell_formula_units_Z 4
_cell_length_a 16.8880(7)
_cell_length_b 17.5052(7)
_cell_length_c 17.0201(7)
_cell_measurement_reflns_used 38963
_cell_measurement_temperature 303(2)
_cell_measurement_theta_max 32.52
_cell_measurement_theta_min 2.01
_cell_volume 5020.3(4)
_computing_cell_refinement 'SAINT (Bruker, 1999)'
_computing_data_collection 'SMART (Bruker, 1999)'
_computing_data_reduction 'SAINT (Bruker, 1999)'
_computing_molecular_graphics 'Ortex in OSCAIL (McArdle, 1995)'
_computing_publication_material 'SHELXL-97 (Sheldrick, 1997)'
_computing_structure_refinement 'SHELXL-97 (Sheldrick, 1997)'
_computing_structure_solution 'SHELXS-97 (Sheldrick, 1990)'
_diffrn_ambient_temperature 303(2)
_diffrn_measured_fraction_theta_full 0.987
_diffrn_measured_fraction_theta_max 0.987
_diffrn_measurement_device_type 'Bruker SMART area CCD detector'
_diffrn_measurement_method /f-/w
_diffrn_radiation_monochromator graphite
_diffrn_radiation_source 'fine-focus sealed tube'
_diffrn_radiation_type MoK\a
_diffrn_radiation_wavelength 0.71073
_diffrn_reflns_av_R_equivalents 0.0657
_diffrn_reflns_av_sigmaI/netI 0.0875
_diffrn_reflns_limit_h_max 25
_diffrn_reflns_limit_h_min -24
_diffrn_reflns_limit_k_max 12
_diffrn_reflns_limit_k_min -26
_diffrn_reflns_limit_l_max 25
_diffrn_reflns_limit_l_min -17
_diffrn_reflns_number 38963
_diffrn_reflns_theta_full 32.52
_diffrn_reflns_theta_max 32.52
_diffrn_reflns_theta_min 2.01
_exptl_absorpt_coefficient_mu 10.102
_exptl_absorpt_correction_T_max 0.928
_exptl_absorpt_correction_T_min 0.652
_exptl_absorpt_correction_type multi-scan
_exptl_absorpt_process_details '(SADABS; Sheldrick, 1997)'
_exptl_crystal_colour colourless
_exptl_crystal_density_diffrn 2.035
_exptl_crystal_density_meas ?
_exptl_crystal_density_method .
_exptl_crystal_description block
_exptl_crystal_F_000 2888
_exptl_crystal_size_max 0.3
_exptl_crystal_size_mid 0.1
_exptl_crystal_size_min 0.1
_refine_diff_density_max 1.946
_refine_diff_density_min -1.145
_refine_diff_density_rms 0.201
_refine_ls_extinction_method none
_refine_ls_goodness_of_fit_ref 0.859
_refine_ls_hydrogen_treatment constr
_refine_ls_matrix_type full
_refine_ls_number_parameters 649
_refine_ls_number_reflns 17968
_refine_ls_number_restraints 0
_refine_ls_restrained_S_all 0.859
_refine_ls_R_factor_all 0.0790
_refine_ls_R_factor_gt 0.0362
_refine_ls_shift/su_max 0.003
_refine_ls_shift/su_mean 0.000
_refine_ls_structure_factor_coef Fsqd
_refine_ls_weighting_details 'calc w=1/[\s^2^(Fo^2^)+(0.0308P)^2^+0.0000P] where P=(Fo^2^+2Fc^2^)/3'
_refine_ls_weighting_scheme calc
_refine_ls_wR_factor_gt 0.0638
_refine_ls_wR_factor_ref 0.0742
_reflns_number_gt 10956
_reflns_number_total 17968
_reflns_threshold_expression >2sigma(I)
_cod_data_source_file b103519n.txt
_cod_data_source_block js040c
_cod_original_sg_symbol_H-M P2(1)/n
_cod_database_code 7010770

loop_
_symmetry_equiv_pos_as_xyz
'x, y, z'
'x+1/2, -y+1/2, z+1/2'
'-x, -y, -z'
'-x-1/2, y-1/2, -z-1/2'

loop_
_atom_site_label
_atom_site_type_symbol
_atom_site_fract_x
_atom_site_fract_y
_atom_site_fract_z
_atom_site_U_iso_or_equiv
_atom_site_adp_type
_atom_site_occupancy
_atom_site_calc_flag
_atom_site_refinement_flags
_atom_site_disorder_assembly
_atom_site_disorder_group
Pb1 Pb 0.058251(10) 0.168706(10) 0.934175(11) 0.03053(4) Uani 1 d . . .
Pb2 Pb -0.141662(10) 0.080835(11) 0.891702(11) 0.03119(5) Uani 1 d . . .
Pb3 Pb 0.031826(10) -0.047565(10) 0.910869(10) 0.02754(4) Uani 1 d . . .
O1 O -0.02136(16) 0.06556(16) 0.95479(17) 0.0239(6) Uani 1 d . . .
O2 O -0.0212(2) 0.2193(2) 1.0338(2) 0.0461(9) Uani 1 d . . .
O3 O -0.1352(2) 0.2050(2) 0.9623(2) 0.0538(10) Uani 1 d . . .
C1 C -0.0916(3) 0.2387(3) 1.0121(3) 0.0369(11) Uani 1 d . . .
C2 C -0.1222(3) 0.3097(3) 1.0492(3) 0.0373(11) Uani 1 d . . .
C3 C -0.2007(3) 0.3126(3) 1.0672(3) 0.0455(13) Uani 1 d . . .
H3 H -0.2350 0.2730 1.0519 0.055 Uiso 1 calc R . .
C4 C -0.2282(4) 0.3740(4) 1.1077(4) 0.0663(19) Uani 1 d . . .
H4 H -0.2807 0.3750 1.1210 0.080 Uiso 1 calc R . .
C5 C -0.1793(5) 0.4333(4) 1.1284(5) 0.078(2) Uani 1 d . . .
H5 H -0.1984 0.4751 1.1551 0.093 Uiso 1 calc R . .
C6 C -0.1015(4) 0.4312(4) 1.1097(5) 0.067(2) Uani 1 d . . .
H6 H -0.0681 0.4717 1.1244 0.081 Uiso 1 calc R . .
C7 C -0.0724(3) 0.3709(3) 1.0699(3) 0.0484(14) Uani 1 d . . .
C8 C 0.0148(4) 0.3747(4) 1.0517(4) 0.0565(16) Uani 1 d . . .
O4 O 0.0649(3) 0.3867(5) 1.1037(3) 0.114(3) Uani 1 d . . .
C9 C 0.0367(3) 0.3684(3) 0.9689(4) 0.0468(13) Uani 1 d . . .
C10 C -0.0174(4) 0.3779(4) 0.9051(4) 0.0615(17) Uani 1 d . . .
H10 H -0.0704 0.3870 0.9134 0.074 Uiso 1 calc R . .
C11 C 0.0067(5) 0.3738(4) 0.8284(4) 0.074(2) Uani 1 d . . .
H11 H -0.0306 0.3797 0.7860 0.088 Uiso 1 calc R . .
C12 C 0.0841(5) 0.3613(4) 0.8149(5) 0.075(2) Uani 1 d . . .
H12 H 0.1000 0.3588 0.7637 0.090 Uiso 1 calc R . .
C13 C 0.1394(4) 0.3523(4) 0.8790(4) 0.0634(18) Uani 1 d . . .
H13 H 0.1925 0.3436 0.8707 0.076 Uiso 1 calc R . .
C14 C 0.1153(4) 0.3562(4) 0.9542(4) 0.0557(16) Uani 1 d . . .
H14 H 0.1528 0.3506 0.9964 0.067 Uiso 1 calc R . .
O5 O 0.1404(2) 0.0573(2) 0.8943(2) 0.0448(9) Uani 1 d . . .
O6 O 0.1867(2) -0.0402(2) 0.9655(2) 0.0434(9) Uani 1 d . . .
C15 C 0.1967(3) 0.0177(3) 0.9249(3) 0.0357(11) Uani 1 d . . .
C16 C 0.2807(3) 0.0389(3) 0.9074(3) 0.0428(12) Uani 1 d . . .
C17 C 0.2945(4) 0.1075(4) 0.8688(4) 0.073(2) Uani 1 d . . .
H17 H 0.2522 0.1401 0.8559 0.088 Uiso 1 calc R . .
C18 C 0.3680(5) 0.1277(6) 0.8498(5) 0.105(3) Uani 1 d . . .
H18 H 0.3766 0.1737 0.8245 0.126 Uiso 1 calc R . .
C19 C 0.4297(5) 0.0787(7) 0.8687(6) 0.109(4) Uani 1 d . . .
H19 H 0.4808 0.0920 0.8564 0.131 Uiso 1 calc R . .
C20 C 0.4176(4) 0.0106(5) 0.9051(5) 0.082(3) Uani 1 d . . .
H20 H 0.4603 -0.0223 0.9159 0.098 Uiso 1 calc R . .
C21 C 0.3428(3) -0.0104(4) 0.9265(4) 0.0528(15) Uani 1 d . . .
C22 C 0.3351(3) -0.0858(4) 0.9667(4) 0.0494(14) Uani 1 d . . .
O7 O 0.3297(3) -0.1435(3) 0.9273(3) 0.0768(14) Uani 1 d . . .
C23 C 0.3421(3) -0.0873(3) 1.0548(3) 0.0432(13) Uani 1 d . . .
C24 C 0.3482(3) -0.0200(4) 1.0971(4) 0.0495(14) Uani 1 d . . .
H24 H 0.3475 0.0267 1.0711 0.059 Uiso 1 calc R . .
C25 C 0.3553(4) -0.0225(5) 1.1778(4) 0.0659(19) Uani 1 d . . .
H25 H 0.3570 0.0226 1.2067 0.079 Uiso 1 calc R . .
C26 C 0.3598(4) -0.0924(6) 1.2164(5) 0.075(2) Uani 1 d . . .
H26 H 0.3665 -0.0942 1.2711 0.090 Uiso 1 calc R . .
C27 C 0.3544(4) -0.1583(5) 1.1739(5) 0.072(2) Uani 1 d . . .
H27 H 0.3566 -0.2050 1.1999 0.087 Uiso 1 calc R . .
C28 C 0.3459(4) -0.1568(4) 1.0938(4) 0.0590(17) Uani 1 d . . .
H28 H 0.3427 -0.2022 1.0654 0.071 Uiso 1 calc R . .
O8 O -0.0555(2) 0.1582(2) 0.8050(2) 0.0416(9) Uani 1 d . . .
O9 O -0.0509(2) 0.0343(2) 0.78050(19) 0.0384(8) Uani 1 d . . .
C29 C -0.0371(3) 0.1028(3) 0.7621(3) 0.0312(10) Uani 1 d . . .
C30 C 0.0003(3) 0.1187(3) 0.6876(3) 0.0339(11) Uani 1 d . . .
C31 C 0.0159(3) 0.1933(3) 0.6661(3) 0.0464(13) Uani 1 d . . .
H31 H 0.0051 0.2329 0.7001 0.056 Uiso 1 calc R . .
C32 C 0.0474(4) 0.2100(4) 0.5949(4) 0.0601(17) Uani 1 d . . .
H32 H 0.0586 0.2602 0.5818 0.072 Uiso 1 calc R . .
C33 C 0.0619(4) 0.1514(4) 0.5437(4) 0.0592(17) Uani 1 d . . .
H33 H 0.0809 0.1625 0.4950 0.071 Uiso 1 calc R . .
C34 C 0.0486(3) 0.0765(4) 0.5641(3) 0.0466(14) Uani 1 d . . .
H34 H 0.0609 0.0372 0.5302 0.056 Uiso 1 calc R . .
C35 C 0.0165(3) 0.0596(3) 0.6359(3) 0.0369(11) Uani 1 d . . .
C36 C 0.0003(3) -0.0237(3) 0.6526(3) 0.0372(11) Uani 1 d . . .
O10 O -0.0579(3) -0.0542(2) 0.6209(2) 0.0526(10) Uani 1 d . . .
C37 C 0.0601(4) -0.0704(3) 0.6994(3) 0.0416(13) Uani 1 d . . .
C38 C 0.0412(4) -0.1446(4) 0.7197(3) 0.0592(17) Uani 1 d . . .
H38 H -0.0084 -0.1647 0.7044 0.071 Uiso 1 calc R . .
C39 C 0.0972(5) -0.1891(4) 0.7636(4) 0.072(2) Uani 1 d . . .
H39 H 0.0842 -0.2383 0.7787 0.087 Uiso 1 calc R . .
C40 C 0.1715(5) -0.1600(5) 0.7843(4) 0.073(2) Uani 1 d . . .
H40 H 0.2088 -0.1904 0.8121 0.087 Uiso 1 calc R . .
C41 C 0.1911(4) -0.0869(4) 0.7646(4) 0.0604(18) Uani 1 d . . .
H41 H 0.2413 -0.0677 0.7791 0.072 Uiso 1 calc R . .
C42 C 0.1345(3) -0.0408(4) 0.7220(3) 0.0474(14) Uani 1 d . . .
H42 H 0.1470 0.0092 0.7091 0.057 Uiso 1 calc R . .
O11 O 0.1588(2) 0.1781(2) 1.0432(2) 0.0535(10) Uani 1 d . . .
O12 O 0.1157(2) 0.0688(2) 1.0888(2) 0.0492(10) Uani 1 d . . .
C43 C 0.1589(3) 0.1279(3) 1.0966(3) 0.0357(11) Uani 1 d . . .
C44 C 0.2061(3) 0.1420(3) 1.1718(3) 0.0317(10) Uani 1 d . . .
C45 C 0.1792(3) 0.1122(3) 1.2413(3) 0.0435(13) Uani 1 d . . .
H45 H 0.1348 0.0807 1.2390 0.052 Uiso 1 calc R . .
C46 C 0.2180(4) 0.1291(3) 1.3139(4) 0.0539(15) Uani 1 d . . .
H46 H 0.2002 0.1086 1.3599 0.065 Uiso 1 calc R . .
C47 C 0.2830(4) 0.1765(4) 1.3165(4) 0.0539(15) Uani 1 d . . .
H47 H 0.3082 0.1897 1.3649 0.065 Uiso 1 calc R . .
C48 C 0.3114(3) 0.2047(3) 1.2481(3) 0.0468(13) Uani 1 d . . .
H48 H 0.3567 0.2351 1.2512 0.056 Uiso 1 calc R . .
C49 C 0.2736(3) 0.1886(3) 1.1741(3) 0.0351(11) Uani 1 d . . .
C50 C 0.3106(3) 0.2149(3) 1.1011(3) 0.0454(13) Uani 1 d . . .
O13 O 0.3455(3) 0.1683(3) 1.0635(3) 0.0864(17) Uani 1 d . . .
C51 C 0.3079(3) 0.2962(3) 1.0804(3) 0.0417(12) Uani 1 d . . .
C52 C 0.2744(3) 0.3498(3) 1.1281(4) 0.0506(14) Uani 1 d . . .
H52 H 0.2531 0.3345 1.1746 0.061 Uiso 1 calc R . .
C53 C 0.2727(4) 0.4266(4) 1.1066(5) 0.0647(18) Uani 1 d . . .
H53 H 0.2525 0.4629 1.1398 0.078 Uiso 1 calc R . .
C54 C 0.3005(4) 0.4481(4) 1.0372(5) 0.0662(19) Uani 1 d . . .
H54 H 0.2967 0.4989 1.0216 0.079 Uiso 1 calc R . .
C55 C 0.3336(4) 0.3966(5) 0.9905(5) 0.072(2) Uani 1 d . . .
H55 H 0.3539 0.4126 0.9438 0.087 Uiso 1 calc R . .
C56 C 0.3379(4) 0.3209(4) 1.0109(4) 0.0565(16) Uani 1 d . . .
H56 H 0.3609 0.2860 0.9781 0.068 Uiso 1 calc R . .

loop_
_atom_site_aniso_label
_atom_site_aniso_U_11
_atom_site_aniso_U_22
_atom_site_aniso_U_33
_atom_site_aniso_U_23
_atom_site_aniso_U_13
_atom_site_aniso_U_12
Pb1 0.02731(8) 0.02981(9) 0.03414(10) 0.00166(8) -0.00037(7) -0.00200(7)
Pb2 0.02258(8) 0.03861(10) 0.03158(10) -0.00160(8) -0.00396(6) 0.00245(7)
Pb3 0.02599(8) 0.02995(9) 0.02670(9) -0.00445(7) 0.00203(6) 0.00080(7)
O1 0.0183(14) 0.0264(16) 0.0258(16) -0.0019(12) -0.0066(11) 0.0009(11)
O2 0.041(2) 0.046(2) 0.051(2) -0.0115(18) 0.0039(17) 0.0116(17)
O3 0.055(2) 0.050(2) 0.053(2) -0.016(2) -0.0205(19) 0.015(2)
C1 0.039(3) 0.035(3) 0.037(3) 0.002(2) 0.002(2) 0.008(2)
C2 0.039(3) 0.033(3) 0.039(3) -0.005(2) 0.001(2) 0.006(2)
C3 0.039(3) 0.044(3) 0.053(3) -0.008(3) 0.003(2) 0.001(2)
C4 0.041(3) 0.069(5) 0.090(5) -0.019(4) 0.010(3) 0.011(3)
C5 0.077(5) 0.049(4) 0.108(6) -0.031(4) 0.019(5) 0.008(4)
C6 0.056(4) 0.051(4) 0.094(6) -0.034(4) -0.002(4) 0.001(3)
C7 0.050(3) 0.040(3) 0.054(4) -0.013(3) -0.003(3) 0.003(3)
C8 0.039(3) 0.064(4) 0.066(4) -0.014(3) -0.003(3) -0.009(3)
O4 0.050(3) 0.220(8) 0.072(4) -0.058(4) -0.004(3) -0.035(4)
C9 0.039(3) 0.047(3) 0.054(4) -0.009(3) -0.001(3) -0.010(2)
C10 0.053(4) 0.062(4) 0.068(5) 0.010(4) -0.004(3) -0.012(3)
C11 0.076(5) 0.084(5) 0.060(5) 0.011(4) -0.001(4) -0.021(4)
C12 0.090(6) 0.071(5) 0.067(5) -0.006(4) 0.026(4) -0.028(4)
C13 0.050(4) 0.065(4) 0.076(5) -0.014(4) 0.010(3) -0.014(3)
C14 0.048(4) 0.058(4) 0.060(4) -0.002(3) -0.002(3) -0.012(3)
O5 0.0302(19) 0.048(2) 0.056(2) -0.0053(18) 0.0006(16) 0.0088(16)
O6 0.0282(18) 0.059(2) 0.044(2) 0.0023(19) 0.0065(15) -0.0020(17)
C15 0.023(2) 0.050(3) 0.034(3) -0.009(2) 0.0020(19) 0.002(2)
C16 0.026(2) 0.055(3) 0.048(3) -0.002(3) 0.006(2) -0.004(2)
C17 0.060(4) 0.081(5) 0.080(5) 0.031(4) 0.012(4) -0.012(4)
C18 0.062(5) 0.140(9) 0.115(7) 0.060(6) 0.012(5) -0.038(5)
C19 0.035(4) 0.179(10) 0.115(7) 0.054(7) 0.011(4) -0.029(5)
C20 0.023(3) 0.137(8) 0.085(5) 0.027(5) 0.006(3) 0.001(4)
C21 0.026(3) 0.078(4) 0.055(4) -0.009(3) 0.008(2) 0.000(3)
C22 0.026(3) 0.059(4) 0.062(4) -0.008(3) -0.001(2) 0.012(3)
O7 0.072(3) 0.077(3) 0.080(3) -0.031(3) -0.003(3) 0.021(3)
C23 0.026(2) 0.053(3) 0.050(3) 0.001(3) -0.006(2) 0.005(2)
C24 0.045(3) 0.051(3) 0.053(4) 0.000(3) -0.001(3) 0.004(3)
C25 0.054(4) 0.080(5) 0.062(5) -0.013(4) -0.008(3) -0.007(4)
C26 0.051(4) 0.115(7) 0.058(4) 0.013(5) 0.000(3) -0.010(4)
C27 0.056(4) 0.075(5) 0.084(6) 0.034(4) -0.009(4) -0.006(4)
C28 0.044(3) 0.058(4) 0.075(5) 0.005(4) 0.001(3) 0.003(3)
O8 0.052(2) 0.036(2) 0.037(2) 0.0007(16) 0.0052(17) 0.0057(16)
O9 0.049(2) 0.039(2) 0.0289(18) 0.0006(15) 0.0084(15) -0.0005(16)
C29 0.030(2) 0.039(3) 0.025(2) 0.002(2) -0.0011(18) 0.0045(19)
C30 0.032(2) 0.040(3) 0.029(3) 0.000(2) 0.0021(19) -0.003(2)
C31 0.046(3) 0.044(3) 0.049(3) -0.001(3) 0.004(3) -0.009(2)
C32 0.066(4) 0.056(4) 0.060(4) 0.016(3) 0.013(3) -0.021(3)
C33 0.062(4) 0.070(4) 0.048(4) 0.009(3) 0.022(3) -0.013(3)
C34 0.042(3) 0.068(4) 0.031(3) 0.002(3) 0.007(2) -0.003(3)
C35 0.039(3) 0.040(3) 0.032(3) 0.004(2) 0.007(2) -0.002(2)
C36 0.045(3) 0.040(3) 0.028(3) -0.004(2) 0.008(2) -0.002(2)
O10 0.058(3) 0.052(2) 0.048(2) -0.0040(19) 0.005(2) -0.015(2)
C37 0.060(4) 0.042(3) 0.023(3) -0.004(2) 0.006(2) 0.006(3)
C38 0.089(5) 0.052(4) 0.038(3) -0.005(3) 0.013(3) 0.000(3)
C39 0.117(7) 0.051(4) 0.047(4) 0.002(3) -0.004(4) 0.030(4)
C40 0.094(6) 0.072(5) 0.049(4) -0.001(4) -0.015(4) 0.040(4)
C41 0.058(4) 0.080(5) 0.041(3) -0.011(3) -0.011(3) 0.028(4)
C42 0.054(3) 0.053(3) 0.035(3) -0.002(3) 0.006(2) 0.010(3)
O11 0.059(3) 0.051(2) 0.048(2) 0.001(2) -0.0155(19) -0.004(2)
O12 0.0317(19) 0.057(2) 0.059(3) -0.020(2) -0.0006(17) -0.0139(17)
C43 0.028(2) 0.031(3) 0.048(3) -0.008(2) 0.000(2) 0.0084(19)
C44 0.027(2) 0.030(2) 0.037(3) -0.006(2) -0.0067(19) -0.0009(19)
C45 0.037(3) 0.040(3) 0.053(3) -0.005(3) 0.000(2) -0.011(2)
C46 0.078(5) 0.044(3) 0.039(3) 0.004(3) -0.004(3) -0.004(3)
C47 0.056(4) 0.061(4) 0.041(3) -0.007(3) -0.020(3) -0.002(3)
C48 0.032(3) 0.045(3) 0.061(4) 0.000(3) -0.015(2) -0.007(2)
C49 0.028(2) 0.036(3) 0.040(3) -0.004(2) -0.009(2) -0.003(2)
C50 0.033(3) 0.049(3) 0.053(4) -0.005(3) -0.004(2) -0.012(2)
O13 0.102(4) 0.058(3) 0.105(4) -0.013(3) 0.052(3) 0.007(3)
C51 0.028(2) 0.050(3) 0.047(3) -0.001(3) -0.001(2) -0.012(2)
C52 0.045(3) 0.052(4) 0.055(4) 0.008(3) 0.001(3) -0.008(3)
C53 0.071(5) 0.048(4) 0.077(5) -0.003(3) 0.014(4) -0.009(3)
C54 0.060(4) 0.052(4) 0.085(5) 0.015(4) -0.007(4) -0.016(3)
C55 0.063(5) 0.089(6) 0.065(5) 0.018(4) 0.005(4) -0.030(4)
C56 0.049(4) 0.069(4) 0.051(4) 0.001(3) 0.003(3) -0.016(3)

loop_
_atom_type_symbol
_atom_type_description
_atom_type_scat_dispersion_real
_atom_type_scat_dispersion_imag
_atom_type_scat_source
C C 0.0033 0.0016 'International Tables Vol C Tables 4.2.6.8 and 6.1.1.4'
H H 0.0000 0.0000 'International Tables Vol C Tables 4.2.6.8 and 6.1.1.4'
Pb Pb -3.3944 10.1111 'International Tables Vol C Tables 4.2.6.8 and 6.1.1.4'
O O 0.0106 0.0060 'International Tables Vol C Tables 4.2.6.8 and 6.1.1.4'

loop_
_geom_angle_atom_site_label_1
_geom_angle_atom_site_label_2
_geom_angle_atom_site_label_3
_geom_angle
_geom_angle_site_symmetry_1
_geom_angle_site_symmetry_3
_geom_angle_publ_flag
O1 Pb1 O2 79.71(12) . . ?
O1 Pb1 O11 108.83(12) . . ?
O2 Pb1 O11 80.30(14) . . ?
O1 Pb1 O5 76.69(11) . . ?
O2 Pb1 O5 145.27(13) . . ?
O11 Pb1 O5 83.62(13) . . ?
O1 Pb1 O8 72.09(10) . . ?
O2 Pb1 O8 100.97(11) . . ?
O11 Pb1 O8 178.59(12) . . ?
O5 Pb1 O8 95.61(11) . . ?
O1 Pb2 O3 82.19(11) . . ?
O1 Pb2 O8 78.81(11) . . ?
O3 Pb2 O8 78.77(13) . . ?
O1 Pb2 O9 75.91(11) . . ?
O3 Pb2 O9 127.42(13) . . ?
O8 Pb2 O9 50.52(11) . . ?
O1 Pb2 O12 71.86(11) . 3_557 ?
O3 Pb2 O12 142.79(12) . 3_557 ?
O8 Pb2 O12 120.03(11) . 3_557 ?
O9 Pb2 O12 71.86(11) . 3_557 ?
O1 Pb2 O6 80.70(10) . 3_557 ?
O3 Pb2 O6 78.50(13) . 3_557 ?
O8 Pb2 O6 151.14(12) . 3_557 ?
O9 Pb2 O6 141.07(11) . 3_557 ?
O12 Pb2 O6 71.48(12) 3_557 3_557 ?
O1 Pb2 Pb3 36.77(7) . . ?
O3 Pb2 Pb3 118.80(9) . . ?
O8 Pb2 Pb3 83.88(8) . . ?
O9 Pb2 Pb3 51.71(8) . . ?
O12 Pb2 Pb3 43.05(8) 3_557 . ?
O6 Pb2 Pb3 91.71(8) 3_557 . ?
O1 Pb3 O1 75.06(11) . 3_557 ?
O1 Pb3 O12 73.78(11) . 3_557 ?
O1 Pb3 O12 80.63(12) 3_557 3_557 ?
O1 Pb3 O5 74.09(10) . . ?
O1 Pb3 O5 107.48(11) 3_557 . ?
O12 Pb3 O5 143.32(12) 3_557 . ?
O1 Pb3 O6 103.50(11) . . ?
O1 Pb3 O6 78.75(10) 3_557 . ?
O12 Pb3 O6 159.17(12) 3_557 . ?
O5 Pb3 O6 48.74(12) . . ?
O1 Pb3 Pb3 37.60(7) . 3_557 ?
O1 Pb3 Pb3 37.46(7) 3_557 3_557 ?
O12 Pb3 Pb3 73.82(9) 3_557 3_557 ?
O5 Pb3 Pb3 90.98(8) . 3_557 ?
O6 Pb3 Pb3 91.36(8) . 3_557 ?
O1 Pb3 Pb2 35.50(7) . . ?
O1 Pb3 Pb2 93.28(7) 3_557 . ?
O12 Pb3 Pb2 46.42(9) 3_557 . ?
O5 Pb3 Pb2 96.94(8) . . ?
O6 Pb3 Pb2 137.81(9) . . ?
Pb3 Pb3 Pb2 61.551(6) 3_557 . ?
Pb2 O1 Pb1 110.70(12) . . ?
Pb2 O1 Pb3 107.73(11) . . ?
Pb1 O1 Pb3 112.30(12) . . ?
Pb2 O1 Pb3 111.07(12) . 3_557 ?
Pb1 O1 Pb3 109.94(11) . 3_557 ?
Pb3 O1 Pb3 104.94(11) . 3_557 ?
C1 O2 Pb1 116.8(3) . . ?
C1 O3 Pb2 139.0(3) . . ?
O3 C1 O2 125.3(5) . . ?
O3 C1 C2 118.5(5) . . ?
O2 C1 C2 116.2(5) . . ?
C3 C2 C7 119.2(5) . . ?
C3 C2 C1 119.2(5) . . ?
C7 C2 C1 121.5(5) . . ?
C4 C3 C2 120.1(5) . . ?
C5 C4 C3 120.5(6) . . ?
C4 C5 C6 119.6(6) . . ?
C7 C6 C5 121.2(6) . . ?
C6 C7 C2 119.2(6) . . ?
C6 C7 C8 116.9(5) . . ?
C2 C7 C8 123.9(5) . . ?
O4 C8 C9 120.3(6) . . ?
O4 C8 C7 120.0(6) . . ?
C9 C8 C7 119.6(5) . . ?
C10 C9 C14 117.9(6) . . ?
C10 C9 C8 123.0(6) . . ?
C14 C9 C8 119.0(6) . . ?
C9 C10 C11 120.8(7) . . ?
C12 C11 C10 120.6(7) . . ?
C11 C12 C13 119.1(7) . . ?
C14 C13 C12 120.0(6) . . ?
C13 C14 C9 121.7(6) . . ?
C15 O5 Pb1 136.8(3) . . ?
C15 O5 Pb3 94.9(3) . . ?
Pb1 O5 Pb3 96.42(12) . . ?
C15 O6 Pb2 140.7(3) . 3_557 ?
C15 O6 Pb3 90.7(3) . . ?
Pb2 O6 Pb3 88.44(10) 3_557 . ?
O6 C15 O5 123.4(4) . . ?
O6 C15 C16 118.2(5) . . ?
O5 C15 C16 118.3(5) . . ?
C21 C16 C17 120.0(5) . . ?
C21 C16 C15 120.5(5) . . ?
C17 C16 C15 119.4(5) . . ?
C18 C17 C16 121.5(8) . . ?
C17 C18 C19 118.5(8) . . ?
C20 C19 C18 121.2(6) . . ?
C19 C20 C21 121.1(7) . . ?
C16 C21 C20 117.7(6) . . ?
C16 C21 C22 124.9(5) . . ?
C20 C21 C22 117.5(6) . . ?
O7 C22 C23 122.6(6) . . ?
O7 C22 C21 119.2(6) . . ?
C23 C22 C21 118.0(5) . . ?
C24 C23 C28 119.9(6) . . ?
C24 C23 C22 120.4(6) . . ?
C28 C23 C22 119.5(6) . . ?
C25 C24 C23 119.6(6) . . ?
C24 C25 C26 120.1(7) . . ?
C27 C26 C25 119.7(7) . . ?
C28 C27 C26 121.0(7) . . ?
C27 C28 C23 119.7(7) . . ?
C29 O8 Pb2 95.8(3) . . ?
C29 O8 Pb1 108.6(3) . . ?
Pb2 O8 Pb1 88.23(10) . . ?
C29 O9 Pb2 90.6(3) . . ?
O8 C29 O9 121.8(4) . . ?
O8 C29 C30 119.1(4) . . ?
O9 C29 C30 119.1(4) . . ?
C31 C30 C35 118.9(5) . . ?
C31 C30 C29 120.2(5) . . ?
C35 C30 C29 120.8(4) . . ?
C30 C31 C32 121.4(6) . . ?
C33 C32 C31 119.4(6) . . ?
C32 C33 C34 120.7(5) . . ?
C33 C34 C35 119.9(6) . . ?
C30 C35 C34 119.7(5) . . ?
C30 C35 C36 123.4(4) . . ?
C34 C35 C36 116.9(5) . . ?
O10 C36 C37 119.8(5) . . ?
O10 C36 C35 119.5(5) . . ?
C37 C36 C35 120.3(5) . . ?
C38 C37 C42 119.9(6) . . ?
C38 C37 C36 119.3(6) . . ?
C42 C37 C36 120.8(5) . . ?
C37 C38 C39 119.7(7) . . ?
C40 C39 C38 120.2(7) . . ?
C41 C40 C39 120.9(7) . . ?
C40 C41 C42 119.5(7) . . ?
C37 C42 C41 119.8(6) . . ?
C43 O11 Pb1 117.9(3) . . ?
C43 O12 Pb3 133.0(3) . 3_557 ?
C43 O12 Pb2 134.3(3) . 3_557 ?
Pb3 O12 Pb2 90.53(11) 3_557 3_557 ?
O11 C43 O12 121.2(5) . . ?
O11 C43 C44 118.6(5) . . ?
O12 C43 C44 120.0(5) . . ?
C45 C44 C49 120.3(4) . . ?
C45 C44 C43 118.8(4) . . ?
C49 C44 C43 120.8(4) . . ?
C46 C45 C44 120.8(5) . . ?
C47 C46 C45 119.0(6) . . ?
C46 C47 C48 120.7(5) . . ?
C47 C48 C49 121.5(5) . . ?
C44 C49 C48 117.7(5) . . ?
C44 C49 C50 122.6(4) . . ?
C48 C49 C50 119.5(4) . . ?
O13 C50 C51 122.3(5) . . ?
O13 C50 C49 118.4(5) . . ?
C51 C50 C49 119.2(5) . . ?
C52 C51 C56 118.4(6) . . ?
C52 C51 C50 121.6(5) . . ?
C56 C51 C50 120.0(5) . . ?
C51 C52 C53 120.1(6) . . ?
C54 C53 C52 119.7(7) . . ?
C55 C54 C53 120.7(7) . . ?
C54 C55 C56 120.9(7) . . ?
C55 C56 C51 120.1(7) . . ?

loop_
_geom_bond_atom_site_label_1
_geom_bond_atom_site_label_2
_geom_bond_distance
_geom_bond_site_symmetry_2
_geom_bond_publ_flag
Pb1 O1 2.292(3) . ?
Pb1 O2 2.401(3) . ?
Pb1 O11 2.435(4) . ?
Pb1 O5 2.513(3) . ?
Pb1 O8 2.827(4) . ?
Pb2 O1 2.249(3) . ?
Pb2 O3 2.483(4) . ?
Pb2 O8 2.532(3) . ?
Pb2 O9 2.643(3) . ?
Pb2 O12 2.673(4) 3_557 ?
Pb2 O6 2.690(4) 3_557 ?
Pb2 Pb3 3.6898(3) . ?
Pb3 O1 2.319(3) . ?
Pb3 O1 2.327(3) 3_557 ?
Pb3 O12 2.519(4) 3_557 ?
Pb3 O5 2.622(4) . ?
Pb3 O6 2.720(3) . ?
Pb3 Pb3 3.6840(3) 3_557 ?
O1 Pb3 2.327(3) 3_557 ?
O2 C1 1.267(6) . ?
O3 C1 1.235(6) . ?
C1 C2 1.502(7) . ?
C2 C3 1.381(7) . ?
C2 C7 1.393(8) . ?
C3 C4 1.374(8) . ?
C4 C5 1.358(10) . ?
C5 C6 1.373(10) . ?
C6 C7 1.365(8) . ?
C7 C8 1.526(8) . ?
C8 O4 1.200(8) . ?
C8 C9 1.485(8) . ?
C9 C10 1.381(8) . ?
C9 C14 1.384(8) . ?
C10 C11 1.395(9) . ?
C11 C12 1.360(10) . ?
C12 C13 1.397(10) . ?
C13 C14 1.370(9) . ?
O5 C15 1.261(6) . ?
O6 C15 1.244(6) . ?
O6 Pb2 2.690(4) 3_557 ?
C15 C16 1.516(6) . ?
C16 C21 1.379(8) . ?
C16 C17 1.396(9) . ?
C17 C18 1.351(10) . ?
C18 C19 1.371(13) . ?
C19 C20 1.365(12) . ?
C20 C21 1.387(8) . ?
C21 C22 1.498(9) . ?
C22 O7 1.213(7) . ?
C22 C23 1.496(8) . ?
C23 C24 1.381(8) . ?
C23 C28 1.386(8) . ?
C24 C25 1.371(9) . ?
C25 C26 1.388(11) . ?
C26 C27 1.362(11) . ?
C27 C28 1.361(10) . ?
O8 C29 1.265(6) . ?
O9 C29 1.266(6) . ?
C29 C30 1.480(6) . ?
C30 C31 1.385(7) . ?
C30 C35 1.397(7) . ?
C31 C32 1.388(8) . ?
C32 C33 1.377(9) . ?
C33 C34 1.378(8) . ?
C34 C35 1.403(7) . ?
C35 C36 1.514(7) . ?
C36 O10 1.213(6) . ?
C36 C37 1.488(8) . ?
C37 C38 1.388(8) . ?
C37 C42 1.389(8) . ?
C38 C39 1.401(9) . ?
C39 C40 1.378(11) . ?
C40 C41 1.370(10) . ?
C41 C42 1.414(8) . ?
O11 C43 1.265(6) . ?
O12 C43 1.268(6) . ?
O12 Pb3 2.519(4) 3_557 ?
O12 Pb2 2.673(4) 3_557 ?
C43 C44 1.482(7) . ?
C44 C45 1.397(7) . ?
C44 C49 1.399(6) . ?
C45 C46 1.391(8) . ?
C46 C47 1.374(8) . ?
C47 C48 1.380(8) . ?
C48 C49 1.403(7) . ?
C49 C50 1.501(7) . ?
C50 O13 1.213(7) . ?
C50 C51 1.466(8) . ?
C51 C52 1.386(8) . ?
C51 C56 1.387(8) . ?
C52 C53 1.393(8) . ?
C53 C54 1.353(10) . ?
C54 C55 1.348(10) . ?
C55 C56 1.370(10) . ?
